data_4512046
loop_
_publ_author_name
'Agarwal, Rashmi A.'
'Bharadwaj, Parimal K.'

_publ_section_title
;
 Guest Exchange Reactions in Isostructural 3D Porous Coordination Polymers
 of Ni(II), Co(II), and Mn(II)
;
_journal_issue 11
_journal_name_full 'Crystal Growth &amp; Design'
_journal_page_first 6115
_journal_paper_doi 10.1021/cg501279y
_journal_volume 14
_journal_year 2014
_chemical_formula_moiety 'C72 H57 Cl Co2 N12 O16'
_chemical_formula_sum 'C72 H57 Cl Co2 N12 O16'
_chemical_formula_weight 1499.61
_chemical_name_systematic
;
 ?
;
_space_group_IT_number 163
_symmetry_cell_setting trigonal
_symmetry_space_group_name_Hall '-P 3 2c'
_symmetry_space_group_name_H-M 'P -3 1 c'
_atom_sites_solution_hydrogens geom
_atom_sites_solution_primary direct
_atom_sites_solution_secondary difmap
_audit_creation_method SHELXL-97
_cell_angle_alpha 90.000(5)
_cell_angle_beta 90.000(5)
_cell_angle_gamma 120.000(5)
_cell_formula_units_Z 2
_cell_length_a 16.975(5)
_cell_length_b 16.975(5)
_cell_length_c 13.917(5)
_cell_measurement_reflns_used 999
_cell_measurement_temperature 100(2)
_cell_measurement_theta_max 25.50
_cell_measurement_theta_min 2.02
_cell_volume 3472.9(19)
_computing_cell_refinement 'SAINT 6.45 ( Bruker, 2003)'
_computing_data_collection 'SMART 5.628 (Bruker, 2003)'
_computing_data_reduction 'SAINT 6.45 ( Bruker, 2003)'
_computing_molecular_graphics 'DIAMOND 2.1e'
_computing_structure_refinement 'SHELXL-97 (Sheldrick, 1997)'
_computing_structure_solution SIR-97
_diffrn_ambient_temperature 100(2)
_diffrn_measured_fraction_theta_full 0.998
_diffrn_measured_fraction_theta_max 0.998
_diffrn_measurement_device_type 'BRUKER SMART APEX'
_diffrn_measurement_method /w-scans
_diffrn_radiation_monochromator graphite
_diffrn_radiation_source 'fine-focus sealed tube'
_diffrn_radiation_type MoK\a
_diffrn_radiation_wavelength 0.71073
_diffrn_reflns_av_R_equivalents 0.0625
_diffrn_reflns_av_sigmaI/netI 0.0352
_diffrn_reflns_limit_h_max 15
_diffrn_reflns_limit_h_min -20
_diffrn_reflns_limit_k_max 20
_diffrn_reflns_limit_k_min -19
_diffrn_reflns_limit_l_max 16
_diffrn_reflns_limit_l_min -16
_diffrn_reflns_number 18433
_diffrn_reflns_theta_full 25.50
_diffrn_reflns_theta_max 25.50
_diffrn_reflns_theta_min 2.02
_exptl_absorpt_coefficient_mu 0.594
_exptl_absorpt_correction_T_max 0.9006
_exptl_absorpt_correction_T_min 0.8804
_exptl_absorpt_correction_type empirical
_exptl_absorpt_process_details SADABS
_exptl_crystal_colour pink
_exptl_crystal_density_diffrn 1.434
_exptl_crystal_density_method 'not measured'
_exptl_crystal_description needle
_exptl_crystal_F_000 1544
_exptl_crystal_size_max 0.22
_exptl_crystal_size_mid 0.20
_exptl_crystal_size_min 0.18
_refine_diff_density_max 0.677
_refine_diff_density_min -1.139
_refine_diff_density_rms 0.121
_refine_ls_extinction_method none
_refine_ls_goodness_of_fit_ref 1.166
_refine_ls_hydrogen_treatment constr
_refine_ls_matrix_type full
_refine_ls_number_parameters 159
_refine_ls_number_reflns 2171
_refine_ls_number_restraints 0
_refine_ls_restrained_S_all 1.166
_refine_ls_R_factor_all 0.0835
_refine_ls_R_factor_gt 0.0740
_refine_ls_shift/su_max 0.000
_refine_ls_shift/su_mean 0.000
_refine_ls_structure_factor_coef Fsqd
_refine_ls_weighting_details 'calc w=1/[\s^2^(Fo^2^)+(0.1071P)^2^+13.4195P] where P=(Fo^2^+2Fc^2^)/3'
_refine_ls_weighting_scheme calc
_refine_ls_wR_factor_gt 0.2227
_refine_ls_wR_factor_ref 0.2298
_reflns_number_gt 1855
_reflns_number_total 2171
_reflns_threshold_expression >2sigma(I)
_cod_data_source_file cg501279y_si_002.cif
_cod_data_source_block Compound9
_cod_depositor_comments
;
The following automatic conversions were performed:

'_symmetry_cell_setting' value 'Trigonal' changed to 'trigonal'
according to
/home/saulius/struct/COD-crude-data--automatic-downloads/rss-feeds/ACS/lib/dictionaries/cif_core.dic
dictionary named 'cif_core.dic' version 2.4.2 from
2011-04-26.

'_refine_ls_hydrogen_treatment' value 'Constr' changed
to 'constr' according to
/home/saulius/struct/COD-crude-data--automatic-downloads/rss-feeds/ACS/lib/dictionaries/cif_core.dic
dictionary named 'cif_core.dic' version 2.4.2 from 2011-04-26.

Automatic conversion script
Id: cif_fix_values 2281 2013-09-26 08:29:07Z andrius 

 Adding full bibliography for 4512038--4512047.cif.
;
_cod_original_sg_symbol_H-M P-31c
_cod_database_code 4512046

loop_
_symmetry_equiv_pos_as_xyz
'x, y, z'
'-y, x-y, z'
'-x+y, -x, z'
'-y, -x, -z+1/2'
'x, x-y, -z+1/2'
'-x+y, y, -z+1/2'
'-x, -y, -z'
'y, -x+y, -z'
'x-y, x, -z'
'y, x, z-1/2'
'-x, -x+y, z-1/2'
'x-y, -y, z-1/2'

loop_
_atom_site_label
_atom_site_type_symbol
_atom_site_fract_x
_atom_site_fract_y
_atom_site_fract_z
_atom_site_U_iso_or_equiv
_atom_site_adp_type
_atom_site_occupancy
_atom_site_symmetry_multiplicity
_atom_site_calc_flag
_atom_site_refinement_flags
Co1 Co -0.3333 0.3333 0.60339(7) 0.0165(4) Uani 1 3 d S
Cl1 Cl 0.0000 0.0000 1.0000 0.132(3) Uani 1 6 d S
O1 O -0.2204(2) 0.4245(2) 0.6811(2) 0.0212(7) Uani 1 1 d .
O2 O 0.2415(3) 0.7585(3) 0.7500 0.095(3) Uani 1 2 d S
N1 N 0.1119(3) 0.5038(3) 0.9116(3) 0.0237(9) Uani 1 1 d .
N2 N 0.2283(3) 0.5598(3) 1.0148(3) 0.0212(8) Uani 1 1 d .
O1W O 0.3333 0.6667 0.7500 0.081(4) Uani 1 6 d S
O2W O 0.1285(5) 0.1279(5) 1.1853(6) 0.117(3) Uani 1 1 d .
C1 C -0.1823(4) 0.4088(2) 0.7500 0.0183(13) Uani 1 2 d S
C2 C -0.0808(4) 0.4596(2) 0.7500 0.0221(14) Uani 1 2 d S
C3 C -0.0340(3) 0.4564(3) 0.8309(3) 0.0230(10) Uani 1 1 d .
H3 H -0.0657 0.4232 0.8848 0.028 Uiso 1 1 calc R
C4 C 0.0606(3) 0.5035(3) 0.8301(3) 0.0240(10) Uani 1 1 d .
C5 C 0.1083(4) 0.5542(2) 0.7500 0.0240(14) Uani 1 2 d S
H5 H 0.1716 0.5858 0.7500 0.029 Uiso 1 2 calc SR
C6 C 0.1894(3) 0.5779(3) 0.9436(3) 0.0225(10) Uani 1 1 d .
H6 H 0.2124 0.6357 0.9174 0.027 Uiso 1 1 calc R
C7 C 0.1742(3) 0.4662(3) 1.0311(3) 0.0256(11) Uani 1 1 d .
C8 C 0.1839(4) 0.4091(4) 1.0955(4) 0.0350(13) Uani 1 1 d .
H8 H 0.2310 0.4322 1.1401 0.042 Uiso 1 1 calc R
C9 C 0.1220(4) 0.3174(4) 1.0913(5) 0.0477(16) Uani 1 1 d .
H9 H 0.1271 0.2782 1.1341 0.057 Uiso 1 1 calc R
C10 C 0.0510(4) 0.2820(4) 1.0233(5) 0.0488(17) Uani 1 1 d .
H10 H 0.0115 0.2195 1.0207 0.059 Uiso 1 1 calc R
C11 C 0.0387(4) 0.3378(4) 0.9605(4) 0.0390(14) Uani 1 1 d .
H11 H -0.0092 0.3143 0.9169 0.047 Uiso 1 1 calc R
C12 C 0.1010(3) 0.4304(3) 0.9650(4) 0.0273(11) Uani 1 1 d .
C13 C 0.2005(4) 0.7995(4) 0.7500 0.067(3) Uani 1 2 d S
C14 C 0.2289(6) 0.8809(6) 0.6894(7) 0.077(2) Uani 1 1 d .
H14A H 0.2821 0.8932 0.6534 0.115 Uiso 1 1 calc R
H14B H 0.2425 0.9321 0.7295 0.115 Uiso 1 1 calc R
H14C H 0.1806 0.8702 0.6460 0.115 Uiso 1 1 calc R

loop_
_atom_site_aniso_label
_atom_site_aniso_U_11
_atom_site_aniso_U_22
_atom_site_aniso_U_33
_atom_site_aniso_U_23
_atom_site_aniso_U_13
_atom_site_aniso_U_12
Co1 0.0177(4) 0.0177(4) 0.0140(6) 0.000 0.000 0.0089(2)
Cl1 0.129(4) 0.129(4) 0.137(7) 0.000 0.000 0.064(2)
O1 0.0211(16) 0.0230(16) 0.0178(16) 0.0011(13) -0.0020(13) 0.0099(14)
O2 0.054(3) 0.054(3) 0.179(10) -0.029(5) -0.029(5) 0.029(4)
N1 0.022(2) 0.028(2) 0.0173(19) 0.0013(16) -0.0011(16) 0.0097(17)
N2 0.0195(19) 0.023(2) 0.021(2) -0.0016(16) -0.0018(15) 0.0106(17)
O1W 0.087(7) 0.087(7) 0.069(9) 0.000 0.000 0.044(3)
O2W 0.106(6) 0.100(6) 0.138(7) 0.035(5) 0.006(5) 0.045(5)
C1 0.022(3) 0.020(2) 0.013(3) 0.000(2) 0.000 0.0108(16)
C2 0.022(3) 0.024(2) 0.019(3) 0.001(2) 0.000 0.0111(16)
C3 0.025(2) 0.025(2) 0.017(2) 0.0033(18) 0.0008(18) 0.011(2)
C4 0.023(2) 0.026(2) 0.022(2) -0.0004(19) -0.0030(19) 0.012(2)
C5 0.017(3) 0.029(3) 0.022(3) 0.002(2) 0.000 0.0087(16)
C6 0.020(2) 0.024(2) 0.020(2) 0.0006(18) -0.0008(18) 0.0081(19)
C7 0.024(2) 0.026(2) 0.023(2) -0.0007(19) -0.0027(19) 0.009(2)
C8 0.035(3) 0.032(3) 0.033(3) 0.000(2) -0.012(2) 0.013(2)
C9 0.044(4) 0.034(3) 0.057(4) 0.012(3) -0.013(3) 0.013(3)
C10 0.043(3) 0.027(3) 0.060(4) 0.006(3) -0.016(3) 0.005(3)
C11 0.031(3) 0.031(3) 0.041(3) 0.003(2) -0.013(2) 0.005(2)
C12 0.024(2) 0.031(3) 0.024(3) 0.002(2) -0.005(2) 0.012(2)
C13 0.054(5) 0.054(5) 0.100(9) -0.022(5) -0.022(5) 0.031(5)
C14 0.069(5) 0.069(5) 0.096(7) 0.004(5) -0.012(5) 0.036(5)

loop_
_atom_type_symbol
_atom_type_description
_atom_type_scat_dispersion_real
_atom_type_scat_dispersion_imag
_atom_type_scat_source
C C 0.0033 0.0016 'International Tables Vol C Tables 4.2.6.8 and 6.1.1.4'
H H 0.0000 0.0000 'International Tables Vol C Tables 4.2.6.8 and 6.1.1.4'
N N 0.0061 0.0033 'International Tables Vol C Tables 4.2.6.8 and 6.1.1.4'
O O 0.0106 0.0060 'International Tables Vol C Tables 4.2.6.8 and 6.1.1.4'
Cl Cl 0.1484 0.1585 'International Tables Vol C Tables 4.2.6.8 and 6.1.1.4'
Co Co 0.3494 0.9721 'International Tables Vol C Tables 4.2.6.8 and 6.1.1.4'

loop_
_geom_angle_atom_site_label_1
_geom_angle_atom_site_label_2
_geom_angle_atom_site_label_3
_geom_angle
_geom_angle_site_symmetry_1
_geom_angle_site_symmetry_3
O1 Co1 O1 95.14(12) 3_455 .
O1 Co1 O1 95.14(12) 3_455 2_565
O1 Co1 O1 95.14(12) . 2_565
O1 Co1 N2 92.88(13) 3_455 11
O1 Co1 N2 81.26(14) . 11
O1 Co1 N2 171.48(13) 2_565 11
O1 Co1 N2 81.26(14) 3_455 10_455
O1 Co1 N2 171.48(13) . 10_455
O1 Co1 N2 92.88(13) 2_565 10_455
N2 Co1 N2 91.17(15) 11 10_455
O1 Co1 N2 171.48(13) 3_455 12_565
O1 Co1 N2 92.88(13) . 12_565
O1 Co1 N2 81.26(14) 2_565 12_565
N2 Co1 N2 91.17(15) 11 12_565
N2 Co1 N2 91.17(15) 10_455 12_565
C1 O1 Co1 128.5(3) . .
C6 N1 C12 106.8(4) . .
C6 N1 C4 124.6(4) . .
C12 N1 C4 128.1(4) . .
C6 N2 C7 105.5(4) . .
C6 N2 Co1 122.1(3) . 10_566
C7 N2 Co1 130.7(3) . 10_566
O1 C1 O1 127.1(6) . 5_566
O1 C1 C2 116.4(3) . .
O1 C1 C2 116.4(3) 5_566 .
C3 C2 C3 120.9(6) 5_566 .
C3 C2 C1 119.5(3) 5_566 .
C3 C2 C1 119.5(3) . .
C4 C3 C2 119.1(4) . .
C4 C3 H3 120.4 . .
C2 C3 H3 120.4 . .
C3 C4 C5 120.6(5) . .
C3 C4 N1 121.4(4) . .
C5 C4 N1 117.9(4) . .
C4 C5 C4 119.6(6) 5_566 .
C4 C5 H5 120.2 5_566 .
C4 C5 H5 120.2 . .
N2 C6 N1 113.5(4) . .
N2 C6 H6 123.3 . .
N1 C6 H6 123.3 . .
C8 C7 N2 131.1(4) . .
C8 C7 C12 120.3(5) . .
N2 C7 C12 108.6(4) . .
C9 C8 C7 118.2(5) . .
C9 C8 H8 120.9 . .
C7 C8 H8 120.9 . .
C8 C9 C10 121.1(5) . .
C8 C9 H9 119.4 . .
C10 C9 H9 119.4 . .
C11 C10 C9 121.6(5) . .
C11 C10 H10 119.2 . .
C9 C10 H10 119.2 . .
C10 C11 C12 117.3(5) . .
C10 C11 H11 121.4 . .
C12 C11 H11 121.4 . .
N1 C12 C11 132.9(5) . .
N1 C12 C7 105.6(4) . .
C11 C12 C7 121.4(5) . .
O2 C13 C14 121.8(5) . .
O2 C13 C14 121.8(5) . 4_666
C14 C13 C14 116.5(10) . 4_666
C13 C14 H14A 109.5 . .
C13 C14 H14B 109.5 . .
H14A C14 H14B 109.5 . .
C13 C14 H14C 109.5 . .
H14A C14 H14C 109.5 . .
H14B C14 H14C 109.5 . .

loop_
_geom_bond_atom_site_label_1
_geom_bond_atom_site_label_2
_geom_bond_distance
_geom_bond_site_symmetry_2
Co1 O1 2.067(3) 3_455
Co1 O1 2.067(3) .
Co1 O1 2.067(3) 2_565
Co1 N2 2.181(4) 11
Co1 N2 2.181(4) 10_455
Co1 N2 2.181(4) 12_565
O1 C1 1.257(4) .
O2 C13 1.206(13) .
N1 C6 1.362(6) .
N1 C12 1.380(6) .
N1 C4 1.429(6) .
N2 C6 1.310(6) .
N2 C7 1.399(6) .
N2 Co1 2.181(4) 10_566
C1 O1 1.257(4) 5_566
C1 C2 1.493(9) .
C2 C3 1.395(6) 5_566
C2 C3 1.395(6) .
C3 C4 1.391(7) .
C3 H3 0.9300 .
C4 C5 1.393(6) .
C5 C4 1.393(6) 5_566
C5 H5 0.9300 .
C6 H6 0.9300 .
C7 C8 1.389(7) .
C7 C12 1.417(7) .
C8 C9 1.376(8) .
C8 H8 0.9300 .
C9 C10 1.409(8) .
C9 H9 0.9300 .
C10 C11 1.378(8) .
C10 H10 0.9300 .
C11 C12 1.390(7) .
C11 H11 0.9300 .
C13 C14 1.478(10) .
C13 C14 1.478(10) 4_666
C14 H14A 0.9600 .
C14 H14B 0.9600 .
C14 H14C 0.9600 .

loop_
_geom_torsion_atom_site_label_1
_geom_torsion_atom_site_label_2
_geom_torsion_atom_site_label_3
_geom_torsion_atom_site_label_4
_geom_torsion
_geom_torsion_site_symmetry_1
_geom_torsion_site_symmetry_4
O1 Co1 O1 C1 1.2(4) 3_455 .
O1 Co1 O1 C1 96.9(3) 2_565 .
N2 Co1 O1 C1 -90.9(4) 11 .
N2 Co1 O1 C1 -63.4(10) 10_455 .
N2 Co1 O1 C1 178.3(4) 12_565 .
Co1 O1 C1 O1 -41.3(2) . 5_566
Co1 O1 C1 C2 138.7(2) . .
O1 C1 C2 C3 -9.7(3) . 5_566
O1 C1 C2 C3 170.3(3) 5_566 5_566
O1 C1 C2 C3 170.3(3) . .
O1 C1 C2 C3 -9.7(3) 5_566 .
C3 C2 C3 C4 -0.4(3) 5_566 .
C1 C2 C3 C4 179.6(3) . .
C2 C3 C4 C5 0.7(6) . .
C2 C3 C4 N1 178.9(4) . .
C6 N1 C4 C3 -139.8(5) . .
C12 N1 C4 C3 48.9(7) . .
C6 N1 C4 C5 38.5(6) . .
C12 N1 C4 C5 -132.9(5) . .
C3 C4 C5 C4 -0.4(3) . 5_566
N1 C4 C5 C4 -178.7(5) . 5_566
C7 N2 C6 N1 1.2(5) . .
Co1 N2 C6 N1 -165.3(3) 10_566 .
C12 N1 C6 N2 -1.8(5) . .
C4 N1 C6 N2 -174.8(4) . .
C6 N2 C7 C8 177.8(5) . .
Co1 N2 C7 C8 -17.4(8) 10_566 .
C6 N2 C7 C12 0.0(5) . .
Co1 N2 C7 C12 164.7(3) 10_566 .
N2 C7 C8 C9 -176.1(6) . .
C12 C7 C8 C9 1.6(8) . .
C7 C8 C9 C10 0.5(10) . .
C8 C9 C10 C11 -2.3(11) . .
C9 C10 C11 C12 1.8(10) . .
C6 N1 C12 C11 -175.1(6) . .
C4 N1 C12 C11 -2.5(9) . .
C6 N1 C12 C7 1.7(5) . .
C4 N1 C12 C7 174.3(4) . .
C10 C11 C12 N1 176.5(6) . .
C10 C11 C12 C7 0.2(9) . .
C8 C7 C12 N1 -179.2(5) . .
N2 C7 C12 N1 -1.0(5) . .
C8 C7 C12 C11 -2.0(8) . .
N2 C7 C12 C11 176.2(5) . .
